data_1572655
loop_
_publ_author_name
'Setifi, Fatima'
'Setifi, Zouaoui'
'Pham Chien, Thang'
'Al-Douh, Mohammad Hadi'
'Addala, Abderezak'

_publ_section_title
;
 Di-\m-adipato-\k4 O 1,O 1&#x2032;:O 6,O
 6&#x2032;-bis[(2,2&#x2032;-dipyridylamine-\k2 N,N&#x2032;)zinc(II)]
 trihydrate
;
_journal_coeditor_code WM4220
_journal_issue 9
_journal_name_full IUCrData
_journal_paper_doi 10.1107/S2414314624009064
_journal_volume 9
_journal_year 2024
_chemical_formula_iupac '[Zn2 (C6 H8 O4)2 (C10 H9 N3)2], 3H2 O'
_chemical_formula_moiety 'C32 H34 N6 O8 Zn2, 3(H2 O)'
_chemical_formula_sum 'C32 H40 N6 O11 Zn2'
_chemical_formula_weight 815.44
_chemical_name_common
;Di-\m-adipato-\k^4^<i>O</i>^1^,<i>O</i>^1'^:<i>O</i>^6^,<i>O</i>^6'^-bis[(2,2'-dipyridylamine-\k^2^<i>N</i>,<i>N</i>')zinc(II)]
trihydrate
;
_chemical_name_systematic
'Di-\m-adipato-\k^4^<i>O</i>^1^,<i>O</i>^1'^:<i>O</i>^6^,<i>O</i>^6'^-bis{[<i>N</i>-(pyridin-2-yl-\k<i>N</i>)pyridin-2-amine-\k<i>N</i>^1^]zinc(II)} trihydrate'
_space_group_crystal_system monoclinic
_space_group_IT_number 14
_space_group_name_Hall '-P 2yn'
_space_group_name_H-M_alt 'P 1 21/n 1'
_atom_sites_solution_hydrogens mixed
_atom_sites_solution_primary dual
_audit_creation_method
;
Olex2 1.5
(compiled 2024.02.16 svn.r378c4104 for OlexSys, GUI svn.r6928)
;
_cell_angle_alpha 90
_cell_angle_beta 101.694(2)
_cell_angle_gamma 90
_cell_formula_units_Z 2
_cell_length_a 8.2105(3)
_cell_length_b 14.4478(6)
_cell_length_c 15.2042(8)
_cell_measurement_reflns_used 1439
_cell_measurement_temperature 302(2)
_cell_measurement_theta_max 26.307
_cell_measurement_theta_min 2.321
_cell_volume 1766.14(14)
_computing_cell_refinement
;
CrysAlis RED (Oxford Diffraction, 2009)
;
_computing_data_collection
;
CrysAlis CCD (Oxford Diffraction, 2009)
;
_computing_data_reduction
;
CrysAlis RED (Oxford Diffraction, 2009)
;
_computing_molecular_graphics
;
Olex2 1.5 (Dolomanov <i>et al.</i>,  2009)
;
_computing_publication_material
;
Olex2 1.5 (Dolomanov <i>et al.</i>,  2009) and publCIF (Westrip,
2010)
;
_computing_structure_refinement
;
<i>SHELXL2018/3</i> (Sheldrick, 2015b)
;
_computing_structure_solution
;
<i>SHELXT2014/5</i> (Sheldrick, 2015a)
;
_diffrn_ambient_temperature 302.00
_diffrn_measured_fraction_theta_full 0.987
_diffrn_measured_fraction_theta_max 0.979
_diffrn_measurement_device_type
;
Oxford Diffraction Xcalibur with Sapphire CCD
;
_diffrn_measurement_method '\w scans'
_diffrn_radiation_type MoK\a
_diffrn_radiation_wavelength 0.71073
_diffrn_reflns_av_R_equivalents 0.0381
_diffrn_reflns_av_unetI/netI 0.0473
_diffrn_reflns_limit_h_max 12
_diffrn_reflns_limit_h_min -10
_diffrn_reflns_limit_k_max 21
_diffrn_reflns_limit_k_min -22
_diffrn_reflns_limit_l_max 21
_diffrn_reflns_limit_l_min -23
_diffrn_reflns_number 20158
_diffrn_reflns_theta_full 25.242
_diffrn_reflns_theta_max 32.804
_diffrn_reflns_theta_min 3.618
_diffrn_source 'Enhance (Mo) X-ray source'
_exptl_absorpt_coefficient_mu 1.425
_exptl_absorpt_correction_T_max 1.00000
_exptl_absorpt_correction_T_min 0.49175
_exptl_absorpt_correction_type multi-scan
_exptl_absorpt_process_details
;
(Crysalis Red; Oxford Diffraction, 2009)
;
_exptl_crystal_colour colourless
_exptl_crystal_density_diffrn 1.533
_exptl_crystal_description needle
_exptl_crystal_F_000 844
_exptl_crystal_size_max 0.18
_exptl_crystal_size_mid 0.11
_exptl_crystal_size_min 0.06
_refine_diff_density_max 0.481
_refine_diff_density_min -0.864
_refine_ls_extinction_method none
_refine_ls_goodness_of_fit_ref 1.020
_refine_ls_hydrogen_treatment constr
_refine_ls_matrix_type full
_refine_ls_number_parameters 241
_refine_ls_number_reflns 6416
_refine_ls_number_restraints 0
_refine_ls_restrained_S_all 1.020
_refine_ls_R_factor_all 0.0856
_refine_ls_R_factor_gt 0.0435
_refine_ls_shift/su_max 0.001
_refine_ls_shift/su_mean 0.000
_refine_ls_structure_factor_coef Fsqd
_refine_ls_weighting_details 'w=1/[\s^2^(Fo^2^)+(0.0328P)^2^+0.9459P] where P=(Fo^2^+2Fc^2^)/3'
_refine_ls_weighting_scheme calc
_refine_ls_wR_factor_gt 0.0883
_refine_ls_wR_factor_ref 0.1023
_reflns_number_gt 4033
_reflns_number_total 6416
_reflns_threshold_expression 'I > 2\s(I)'
_cod_data_source_file wm4220.cif
_cod_data_source_block I
_cod_database_code 1572655
_shelx_space_group_comment
;
The symmetry employed for this shelxl refinement is uniquely defined
by the following loop, which should always be used as a source of
symmetry information in preference to the above space-group names.
They are only intended as comments.
;

loop_
_space_group_symop_operation_xyz
'x, y, z'
'-x+1/2, y+1/2, -z+1/2'
'-x, -y, -z'
'x-1/2, -y-1/2, z-1/2'

loop_
_atom_site_type_symbol
_atom_site_label
_atom_site_fract_x
_atom_site_fract_y
_atom_site_fract_z
_atom_site_U_iso_or_equiv
_atom_site_adp_type
_atom_site_calc_flag
_atom_site_occupancy
_atom_site_disorder_assembly
_atom_site_disorder_group
Zn Zn1 0.52923(3) 0.23563(2) 0.59713(2) 0.03924(9) Uani d 1 . .
O O4 0.3690(3) 0.31102(13) 0.70690(14) 0.0791(7) Uani d 1 . .
O O2 0.7724(3) 0.30383(15) 0.60833(13) 0.0752(6) Uani d 1 . .
O O1 0.6465(2) 0.25296(11) 0.47921(12) 0.0498(4) Uani d 1 . .
O O5 0.6289(3) 0.16459(13) 0.31903(14) 0.0725(6) Uani d 1 . .
H H5A 0.639294 0.199470 0.364850 0.109 Uiso d 1 . .
H H5B 0.722914 0.167391 0.303780 0.109 Uiso d 1 . .
O O6 0.0902(5) 0.1631(3) 0.6599(3) 0.0730(11) Uani d 0.5 . .
H H6A 0.171671 0.199984 0.675684 0.109 Uiso d 0.5 . .
H H6B 0.008471 0.190701 0.674841 0.109 Uiso d 0.5 . .
N N1 0.3655(2) 0.13927(11) 0.53175(11) 0.0347(4) Uani d 1 . .
N N2 0.4477(2) 0.01757(11) 0.63553(12) 0.0375(4) Uani d 1 . .
H H2 0.420818 -0.037731 0.647937 0.045 Uiso calc 1 . .
N N3 0.6264(2) 0.14173(11) 0.69451(11) 0.0352(4) Uani d 1 . .
O O3 0.4049(3) 0.35591(12) 0.57654(16) 0.0757(6) Uani d 1 . .
C C1 0.3528(2) 0.05144(13) 0.55665(13) 0.0320(4) Uani d 1 . .
C C2 0.2422(3) -0.01017(15) 0.50387(15) 0.0423(5) Uani d 1 . .
H H2A 0.235752 -0.071351 0.521863 0.051 Uiso calc 1 . .
C C3 0.1439(3) 0.02034(18) 0.42585(16) 0.0488(6) Uani d 1 . .
H H3 0.069354 -0.019799 0.390602 0.059 Uiso calc 1 . .
C C4 0.1559(3) 0.11133(18) 0.39960(16) 0.0503(6) Uani d 1 . .
H H4 0.090285 0.133564 0.346685 0.060 Uiso calc 1 . .
C C5 0.2670(3) 0.16751(16) 0.45378(16) 0.0462(5) Uani d 1 . .
H H5 0.275555 0.228659 0.436171 0.055 Uiso calc 1 . .
C C6 0.5767(2) 0.05380(13) 0.69865(13) 0.0315(4) Uani d 1 . .
C C7 0.6539(3) -0.00637(14) 0.76730(14) 0.0369(4) Uani d 1 . .
H H7 0.618034 -0.067305 0.768749 0.044 Uiso calc 1 . .
C C8 0.7820(3) 0.02557(16) 0.83172(15) 0.0434(5) Uani d 1 . .
H H8 0.834264 -0.013415 0.877486 0.052 Uiso calc 1 . .
C C9 0.8335(3) 0.11660(16) 0.82839(16) 0.0485(5) Uani d 1 . .
H H9 0.919951 0.139854 0.871929 0.058 Uiso calc 1 . .
C C10 0.7542(3) 0.17143(15) 0.75964(16) 0.0456(5) Uani d 1 . .
H H10 0.789670 0.232347 0.757327 0.055 Uiso calc 1 . .
C C16 0.3524(3) 0.36974(15) 0.64708(19) 0.0480(6) Uani d 1 . .
C C15 0.2705(3) 0.46125(15) 0.65891(17) 0.0473(5) Uani d 1 . .
H H15A 0.341863 0.494613 0.707215 0.057 Uiso calc 1 . .
H H15B 0.167041 0.448608 0.678170 0.057 Uiso calc 1 . .
C C14 0.2323(3) 0.52446(14) 0.57801(15) 0.0403(5) Uani d 1 . .
H H14A 0.161271 0.492051 0.528875 0.048 Uiso calc 1 . .
H H14B 0.335121 0.539790 0.559240 0.048 Uiso calc 1 . .
C C13 0.8531(3) 0.38678(15) 0.40257(19) 0.0519(6) Uani d 1 . .
H H13A 0.949705 0.402554 0.377984 0.062 Uiso calc 1 . .
H H13B 0.777494 0.351921 0.357227 0.062 Uiso calc 1 . .
C C12 0.9082(3) 0.32560(18) 0.4846(2) 0.0611(7) Uani d 1 . .
H H12A 0.965667 0.272054 0.467267 0.073 Uiso calc 1 . .
H H12B 0.986835 0.359756 0.529059 0.073 Uiso calc 1 . .
C C11 0.7690(3) 0.29305(14) 0.52654(16) 0.0420(5) Uani d 1 . .

loop_
_atom_site_aniso_label
_atom_site_aniso_U_11
_atom_site_aniso_U_22
_atom_site_aniso_U_33
_atom_site_aniso_U_12
_atom_site_aniso_U_13
_atom_site_aniso_U_23
Zn1 0.04188(14) 0.02539(11) 0.04678(16) -0.00240(9) 0.00029(10) 0.00485(10)
O4 0.1090(17) 0.0462(11) 0.0712(14) 0.0344(11) -0.0072(12) 0.0039(9)
O2 0.1084(17) 0.0698(13) 0.0417(11) -0.0076(12) 0.0020(10) 0.0048(9)
O1 0.0475(8) 0.0476(9) 0.0585(11) -0.0147(7) 0.0204(8) -0.0152(7)
O5 0.1197(18) 0.0454(10) 0.0540(12) -0.0324(11) 0.0216(11) -0.0117(8)
O6 0.068(3) 0.060(2) 0.095(3) -0.0104(19) 0.027(2) -0.015(2)
N1 0.0350(8) 0.0316(8) 0.0364(9) -0.0025(6) 0.0044(7) 0.0024(7)
N2 0.0445(9) 0.0270(8) 0.0396(10) -0.0074(7) 0.0050(7) 0.0037(7)
N3 0.0383(8) 0.0266(7) 0.0388(9) 0.0020(6) 0.0028(7) -0.0011(6)
O3 0.0923(14) 0.0387(9) 0.1157(18) -0.0024(9) 0.0674(14) -0.0157(10)
C1 0.0309(9) 0.0323(9) 0.0342(10) -0.0020(7) 0.0100(7) -0.0012(7)
C2 0.0439(11) 0.0360(10) 0.0468(13) -0.0097(8) 0.0090(9) -0.0051(9)
C3 0.0393(11) 0.0579(14) 0.0463(14) -0.0089(10) 0.0022(9) -0.0121(11)
C4 0.0464(12) 0.0623(15) 0.0379(13) 0.0038(11) -0.0015(10) 0.0010(11)
C5 0.0489(12) 0.0428(12) 0.0432(13) -0.0014(9) 0.0011(10) 0.0067(9)
C6 0.0338(9) 0.0289(9) 0.0336(10) 0.0031(7) 0.0112(7) -0.0011(7)
C7 0.0436(11) 0.0317(9) 0.0374(11) 0.0049(8) 0.0128(8) 0.0034(8)
C8 0.0459(12) 0.0439(12) 0.0389(12) 0.0116(9) 0.0052(9) 0.0050(9)
C9 0.0479(12) 0.0467(13) 0.0443(13) 0.0032(10) -0.0063(10) -0.0024(10)
C10 0.0490(12) 0.0327(10) 0.0486(13) -0.0028(9) -0.0059(10) -0.0032(9)
C16 0.0352(10) 0.0348(11) 0.0721(17) -0.0011(8) 0.0067(10) -0.0129(11)
C15 0.0572(13) 0.0351(11) 0.0547(14) 0.0089(9) 0.0237(11) 0.0008(10)
C14 0.0405(10) 0.0337(10) 0.0482(13) -0.0049(8) 0.0126(9) -0.0022(9)
C13 0.0521(13) 0.0379(11) 0.0749(18) 0.0038(10) 0.0342(12) 0.0127(11)
C12 0.0382(12) 0.0476(13) 0.097(2) -0.0029(10) 0.0115(12) 0.0249(13)
C11 0.0505(12) 0.0241(8) 0.0501(14) 0.0025(8) 0.0071(10) 0.0064(8)

loop_
_atom_type_symbol
_atom_type_description
_atom_type_scat_dispersion_real
_atom_type_scat_dispersion_imag
_atom_type_scat_source
C C 0.0033 0.0016 'International Tables Vol C Tables 4.2.6.8 and 6.1.1.4'
H H 0.0000 0.0000 'International Tables Vol C Tables 4.2.6.8 and 6.1.1.4'
N N 0.0061 0.0033 'International Tables Vol C Tables 4.2.6.8 and 6.1.1.4'
O O 0.0106 0.0060 'International Tables Vol C Tables 4.2.6.8 and 6.1.1.4'
Zn Zn 0.2839 1.4301 'International Tables Vol C Tables 4.2.6.8 and 6.1.1.4'

loop_
_geom_angle_atom_site_label_1
_geom_angle_atom_site_label_2
_geom_angle_atom_site_label_3
_geom_angle_site_symmetry_1
_geom_angle_site_symmetry_3
_geom_angle
_geom_angle_publ_flag
O2 Zn1 O4 . . 109.63(8) ?
O2 Zn1 O1 . . 58.38(7) ?
O2 Zn1 C11 . . 29.12(7) ?
O1 Zn1 O4 . . 147.40(6) ?
O1 Zn1 C11 . . 29.26(6) ?
N1 Zn1 O4 . . 103.40(7) ?
N1 Zn1 O2 . . 146.89(8) ?
N1 Zn1 O1 . . 91.96(6) ?
N1 Zn1 C11 . . 120.07(7) ?
N3 Zn1 O4 . . 89.24(6) ?
N3 Zn1 O2 . . 91.51(7) ?
N3 Zn1 O1 . . 119.40(7) ?
N3 Zn1 N1 . . 91.24(6) ?
N3 Zn1 C11 . . 107.32(7) ?
O3 Zn1 O4 . . 54.76(7) ?
O3 Zn1 O2 . . 92.81(8) ?
O3 Zn1 O1 . . 93.82(7) ?
O3 Zn1 N1 . . 104.48(8) ?
O3 Zn1 N3 . . 142.92(8) ?
O3 Zn1 C11 . . 93.66(7) ?
C11 Zn1 O4 . . 132.29(7) ?
C16 O4 Zn1 . . 78.85(16) ?
C11 O2 Zn1 . . 91.72(15) ?
C11 O1 Zn1 . . 90.99(15) ?
H5A O5 H5B . . 104.5 ?
H6A O6 H6B . . 104.4 ?
C1 N1 Zn1 . . 126.18(13) ?
C1 N1 C5 . . 117.85(18) ?
C5 N1 Zn1 . . 115.89(14) ?
C1 N2 H2 . . 113.3 ?
C6 N2 H2 . . 113.3 ?
C6 N2 C1 . . 133.48(16) ?
C6 N3 Zn1 . . 125.79(13) ?
C6 N3 C10 . . 117.58(17) ?
C10 N3 Zn1 . . 116.62(13) ?
C16 O3 Zn1 . . 104.91(17) ?
N1 C1 N2 . . 121.38(17) ?
N1 C1 C2 . . 121.34(18) ?
N2 C1 C2 . . 117.28(18) ?
C1 C2 H2A . . 120.2 ?
C3 C2 C1 . . 119.5(2) ?
C3 C2 H2A . . 120.2 ?
C2 C3 H3 . . 120.2 ?
C2 C3 C4 . . 119.6(2) ?
C4 C3 H3 . . 120.2 ?
C3 C4 H4 . . 121.0 ?
C5 C4 C3 . . 118.0(2) ?
C5 C4 H4 . . 121.0 ?
N1 C5 C4 . . 123.8(2) ?
N1 C5 H5 . . 118.1 ?
C4 C5 H5 . . 118.1 ?
N2 C6 C7 . . 116.65(17) ?
N3 C6 N2 . . 121.67(17) ?
N3 C6 C7 . . 121.68(18) ?
C6 C7 H7 . . 120.3 ?
C8 C7 C6 . . 119.32(19) ?
C8 C7 H7 . . 120.3 ?
C7 C8 H8 . . 120.3 ?
C7 C8 C9 . . 119.4(2) ?
C9 C8 H8 . . 120.3 ?
C8 C9 H9 . . 120.8 ?
C10 C9 C8 . . 118.5(2) ?
C10 C9 H9 . . 120.8 ?
N3 C10 C9 . . 123.5(2) ?
N3 C10 H10 . . 118.2 ?
C9 C10 H10 . . 118.2 ?
O4 C16 O3 . . 121.2(2) ?
O4 C16 C15 . . 120.0(2) ?
O3 C16 C15 . . 118.8(2) ?
C16 C15 H15A . . 108.0 ?
C16 C15 H15B . . 108.0 ?
C16 C15 C14 . . 117.1(2) ?
H15A C15 H15B . . 107.3 ?
C14 C15 H15A . . 108.0 ?
C14 C15 H15B . . 108.0 ?
C15 C14 H14A . . 109.1 ?
C15 C14 H14B . . 109.1 ?
C15 C14 C13 . 3_666 112.29(19) ?
H14A C14 H14B . . 107.9 ?
C13 C14 H14A 3_666 . 109.1 ?
C13 C14 H14B 3_666 . 109.1 ?
C14 C13 H13A 3_666 . 108.8 ?
C14 C13 H13B 3_666 . 108.8 ?
C14 C13 C12 3_666 . 113.8(2) ?
H13A C13 H13B . . 107.7 ?
C12 C13 H13A . . 108.8 ?
C12 C13 H13B . . 108.8 ?
C13 C12 H12A . . 108.7 ?
C13 C12 H12B . . 108.7 ?
H12A C12 H12B . . 107.6 ?
C11 C12 C13 . . 114.03(19) ?
C11 C12 H12A . . 108.7 ?
C11 C12 H12B . . 108.7 ?
O2 C11 Zn1 . . 59.17(14) ?
O2 C11 O1 . . 118.9(2) ?
O2 C11 C12 . . 121.4(2) ?
O1 C11 Zn1 . . 59.75(12) ?
O1 C11 C12 . . 119.6(2) ?
C12 C11 Zn1 . . 179.3(2) ?

loop_
_geom_bond_atom_site_label_1
_geom_bond_atom_site_label_2
_geom_bond_site_symmetry_2
_geom_bond_distance
_geom_bond_publ_flag
Zn1 O4 . 2.567(2) ?
Zn1 O2 . 2.202(2) ?
Zn1 O1 . 2.2146(17) ?
Zn1 N1 . 2.0473(16) ?
Zn1 N3 . 2.0470(16) ?
Zn1 O3 . 2.0073(19) ?
Zn1 C11 . 2.563(2) ?
O4 C16 . 1.231(3) ?
O2 C11 . 1.248(3) ?
O1 C11 . 1.253(3) ?
O5 H5A . 0.8500 ?
O5 H5B . 0.8504 ?
O6 H6A . 0.8508 ?
O6 H6B . 0.8500 ?
N1 C1 . 1.334(2) ?
N1 C5 . 1.355(3) ?
N2 H2 . 0.8600 ?
N2 C1 . 1.381(2) ?
N2 C6 . 1.380(2) ?
N3 C6 . 1.340(2) ?
N3 C10 . 1.358(3) ?
O3 C16 . 1.250(3) ?
C1 C2 . 1.402(3) ?
C2 H2A . 0.9300 ?
C2 C3 . 1.365(3) ?
C3 H3 . 0.9300 ?
C3 C4 . 1.383(4) ?
C4 H4 . 0.9300 ?
C4 C5 . 1.366(3) ?
C5 H5 . 0.9300 ?
C6 C7 . 1.407(3) ?
C7 H7 . 0.9300 ?
C7 C8 . 1.364(3) ?
C8 H8 . 0.9300 ?
C8 C9 . 1.385(3) ?
C9 H9 . 0.9300 ?
C9 C10 . 1.367(3) ?
C10 H10 . 0.9300 ?
C16 C15 . 1.511(3) ?
C15 H15A . 0.9700 ?
C15 H15B . 0.9700 ?
C15 C14 . 1.513(3) ?
C14 H14A . 0.9700 ?
C14 H14B . 0.9700 ?
C14 C13 3_666 1.519(3) ?
C13 H13A . 0.9700 ?
C13 H13B . 0.9700 ?
C13 C12 . 1.520(3) ?
C12 H12A . 0.9700 ?
C12 H12B . 0.9700 ?
C12 C11 . 1.493(3) ?

loop_
_geom_hbond_atom_site_label_D
_geom_hbond_atom_site_label_H
_geom_hbond_atom_site_label_A
_geom_hbond_site_symmetry_A
_geom_hbond_distance_DH
_geom_hbond_distance_HA
_geom_hbond_distance_DA
_geom_hbond_angle_DHA
_geom_hbond_publ_flag
O5 H5A O1 . 0.85 1.89 2.728(3) 167.0 yes
O5 H5B O4 4_665 0.85 2.10 2.877(3) 151.2 yes
O6 H6A O4 . 0.85 2.26 3.107(5) 173.0 yes
O6 H6B O2 1_455 0.85 2.58 3.275(5) 139.7 yes
N2 H2 O5 3_656 0.86 1.97 2.824(2) 176.9 yes

loop_
_geom_torsion_atom_site_label_1
_geom_torsion_atom_site_label_2
_geom_torsion_atom_site_label_3
_geom_torsion_atom_site_label_4
_geom_torsion_site_symmetry_1
_geom_torsion_site_symmetry_2
_geom_torsion_site_symmetry_3
_geom_torsion_site_symmetry_4
_geom_torsion
_geom_torsion_publ_flag
Zn1 O4 C16 O3 . . . . 4.8(2) ?
Zn1 O4 C16 C15 . . . . -174.0(2) ?
Zn1 O2 C11 O1 . . . . -0.5(2) ?
Zn1 O2 C11 C12 . . . . -179.62(18) ?
Zn1 O1 C11 O2 . . . . 0.5(2) ?
Zn1 O1 C11 C12 . . . . 179.63(18) ?
Zn1 N1 C1 N2 . . . . 3.8(3) ?
Zn1 N1 C1 C2 . . . . -176.34(15) ?
Zn1 N1 C5 C4 . . . . 177.1(2) ?
Zn1 N3 C6 N2 . . . . -1.2(3) ?
Zn1 N3 C6 C7 . . . . 178.48(14) ?
Zn1 N3 C10 C9 . . . . -179.1(2) ?
Zn1 O3 C16 O4 . . . . -6.3(3) ?
Zn1 O3 C16 C15 . . . . 172.52(17) ?
O4 C16 C15 C14 . . . . -171.6(2) ?
N1 C1 C2 C3 . . . . -0.7(3) ?
N2 C1 C2 C3 . . . . 179.1(2) ?
N2 C6 C7 C8 . . . . -179.88(19) ?
N3 C6 C7 C8 . . . . 0.4(3) ?
O3 C16 C15 C14 . . . . 9.6(3) ?
C1 N1 C5 C4 . . . . 0.0(3) ?
C1 N2 C6 N3 . . . . 5.6(3) ?
C1 N2 C6 C7 . . . . -174.1(2) ?
C1 C2 C3 C4 . . . . 0.6(3) ?
C2 C3 C4 C5 . . . . -0.1(4) ?
C3 C4 C5 N1 . . . . -0.2(4) ?
C5 N1 C1 N2 . . . . -179.40(19) ?
C5 N1 C1 C2 . . . . 0.4(3) ?
C6 N2 C1 N1 . . . . -7.0(3) ?
C6 N2 C1 C2 . . . . 173.1(2) ?
C6 N3 C10 C9 . . . . -0.1(3) ?
C6 C7 C8 C9 . . . . 0.0(3) ?
C7 C8 C9 C10 . . . . -0.5(4) ?
C8 C9 C10 N3 . . . . 0.5(4) ?
C10 N3 C6 N2 . . . . 179.91(19) ?
C10 N3 C6 C7 . . . . -0.4(3) ?
C16 C15 C14 C13 . . . 3_666 178.8(2) ?
C14 C13 C12 C11 3_666 . . . 61.0(3) ?
C13 C12 C11 O2 . . . . -127.6(3) ?
C13 C12 C11 O1 . . . . 53.3(3) ?
